data_1518926
loop_
_publ_author_name
'Louis R. Pignotti'
'Rudy L. Luck'
'Nihal Deligonul'
'John D. Protasiewicz'
'Kevin E. Johnson'
'Lillian P. Nguyen'
'Eugenijus Urnezius'

_publ_section_title
;
 Bimetallic nickel complexes supported by
 2,5-bis(phosphine)-1,4-hydroquinonate ligands. Structural,
 electrochemical and theoretical investigations
;
_journal_name_full 'Inorganica Chimica Acta'
_journal_page_first 275
_journal_page_last 285
_journal_volume 424
_journal_year 2015
_chemical_compound_source 'synthesis as described'
_chemical_formula_moiety 'C28 H38 F8 Ni2 O2 P3'
_chemical_formula_sum 'C28 H38 F8 Ni2 O2 P3'
_chemical_formula_weight 768.91
_space_group_IT_number 14
_symmetry_cell_setting monoclinic
_symmetry_Int_Tables_number 14
_symmetry_space_group_name_Hall '-P 2ybc'
_symmetry_space_group_name_H-M 'P 1 21/c 1'
_atom_sites_solution_hydrogens geom
_atom_sites_solution_primary direct
_atom_sites_solution_secondary difmap
_cell_angle_alpha 90
_cell_angle_beta 111.96(2)
_cell_angle_gamma 90
_cell_formula_units_Z 4
_cell_length_a 16.448(4)
_cell_length_b 14.371(4)
_cell_length_c 14.854(5)
_cell_measurement_reflns_used 0
_cell_measurement_temperature 291(2)
_cell_measurement_theta_max 0
_cell_measurement_theta_min 0
_cell_measurement_wavelength 0.71073
_cell_volume 3256.4(17)
_computing_cell_refinement 'CAD4 Express (Enraf Nonius, 1994)'
_computing_data_collection 'CAD4 Express (Enraf Nonius, 1994)'
_computing_data_reduction 'XCAD4 (Harms & Wocadlo, 1995)'
_computing_molecular_graphics 'Ortep-3 for Windows (Farrugia, 1997)'
_computing_publication_material 'WinGX publication routines (Farrugia, 1999)'
_computing_structure_refinement 'SHELXL-97 (Sheldrick, 2008)'
_computing_structure_solution 'SIR2004 (Giacovazzo et al, 2004)'
_diffrn_ambient_temperature 291(2)
_diffrn_detector 'scintillation LiI'
_diffrn_detector_dtime 1.195
_diffrn_measured_fraction_theta_full 0.999
_diffrn_measured_fraction_theta_max 0.999
_diffrn_measurement_device '\k-geometry diffractometer'
_diffrn_measurement_device_type 'Enraf Nonius TurboCAD4'
_diffrn_measurement_method 'non-profiled \w/2\t scans'
_diffrn_orient_matrix_type
;
  x-axis points to radiation source
  the matrix is specified in reciprocal space
;
_diffrn_orient_matrix_UB_11 0.038544
_diffrn_orient_matrix_UB_12 0.058242
_diffrn_orient_matrix_UB_13 0.020981
_diffrn_orient_matrix_UB_21 0.056289
_diffrn_orient_matrix_UB_22 -0.03775
_diffrn_orient_matrix_UB_23 0.038669
_diffrn_orient_matrix_UB_31 0.024803
_diffrn_orient_matrix_UB_32 -0.004963
_diffrn_orient_matrix_UB_33 -0.0486
_diffrn_radiation_monochromator graphite
_diffrn_radiation_probe x-ray
_diffrn_radiation_type MoK\a
_diffrn_radiation_wavelength 0.71069
_diffrn_reflns_av_R_equivalents 0.0346
_diffrn_reflns_av_unetI/netI 0.0443
_diffrn_reflns_limit_h_max 19
_diffrn_reflns_limit_h_min -18
_diffrn_reflns_limit_k_max 0
_diffrn_reflns_limit_k_min -17
_diffrn_reflns_limit_l_max 0
_diffrn_reflns_limit_l_min -17
_diffrn_reflns_number 5955
_diffrn_reflns_theta_full 24.98
_diffrn_reflns_theta_max 24.98
_diffrn_reflns_theta_min 1.33
_diffrn_source 'Enraf Nonius FR590'
_diffrn_standards_decay_% 2
_diffrn_standards_interval_time 166
_diffrn_standards_number 3
_exptl_absorpt_coefficient_mu 1.375
_exptl_absorpt_correction_T_max 0.9986
_exptl_absorpt_correction_T_min 0.7172
_exptl_absorpt_correction_type psi-scan
_exptl_absorpt_process_details
;
North A.C.T., Phillips D.C. & Mathews F.S. (1968) Acta. Cryst. A24, 351
        Number of psi-scan sets used was   9
        Theta correction was applied.
        Averaged transmission function was used.
        No Fourier smoothing was applied.
;
_exptl_crystal_colour colourless
_exptl_crystal_density_diffrn 1.568
_exptl_crystal_density_method 'not measured'
_exptl_crystal_description prism
_exptl_crystal_F_000 1580
_exptl_crystal_size_max 0.5
_exptl_crystal_size_mid 0.25
_exptl_crystal_size_min 0.05
_refine_diff_density_max 0.383
_refine_diff_density_min -0.343
_refine_diff_density_rms 0.068
_refine_ls_extinction_method none
_refine_ls_goodness_of_fit_ref 1.055
_refine_ls_hydrogen_treatment constr
_refine_ls_matrix_type full
_refine_ls_number_parameters 489
_refine_ls_number_reflns 5713
_refine_ls_number_restraints 180
_refine_ls_restrained_S_all 1.042
_refine_ls_R_factor_all 0.0878
_refine_ls_R_factor_gt 0.043
_refine_ls_shift/su_max 0.001
_refine_ls_shift/su_mean 0
_refine_ls_structure_factor_coef Fsqd
_refine_ls_weighting_details 'calc w=1/[\s^2^(Fo^2^)+(0.0421P)^2^+3.6904P] where P=(Fo^2^+2Fc^2^)/3'
_refine_ls_weighting_scheme calc
_refine_ls_wR_factor_gt 0.098
_refine_ls_wR_factor_ref 0.1126
_reflns_number_gt 3929
_reflns_number_total 5713
_reflns_threshold_expression >2\s(I)
_cod_data_source_file ICA-2015-424-274-285-3.cif
_cod_data_source_block 3
_cod_original_cell_volume 3256.4(16)
_cod_original_sg_symbol_H-M 'P 21/c'
_cod_database_code 1518926

loop_
_symmetry_equiv_pos_as_xyz
'x, y, z'
'-x, y+1/2, -z+1/2'
'-x, -y, -z'
'x, -y-1/2, z-1/2'

loop_
_atom_site_label
_atom_site_type_symbol
_atom_site_fract_x
_atom_site_fract_y
_atom_site_fract_z
_atom_site_U_iso_or_equiv
_atom_site_adp_type
_atom_site_occupancy
_atom_site_symmetry_multiplicity
_atom_site_calc_flag
_atom_site_refinement_flags
_atom_site_disorder_assembly
_atom_site_disorder_group
Ni1 Ni 0.38877(3) 0.12889(4) 0.54052(4) 0.05126(17) Uani 1 1 d . . .
Ni2 Ni 0.85489(3) 0.35899(4) 0.81006(4) 0.04743(17) Uani 1 1 d . . .
P1 P 0.43112(6) 0.25858(7) 0.50027(8) 0.0433(3) Uani 1 1 d . . .
P2 P 0.82057(6) 0.21676(7) 0.82793(7) 0.0388(2) Uani 1 1 d . B .
O1 O 0.50359(17) 0.10243(18) 0.6215(2) 0.0516(7) Uani 1 1 d . . .
O2 O 0.74725(18) 0.37700(18) 0.7133(2) 0.0568(8) Uani 1 1 d . B .
F1 F 0.58890(17) 0.40744(17) 0.5758(2) 0.0760(9) Uani 1 1 d . . .
F2 F 0.66472(15) 0.06921(15) 0.75054(19) 0.0628(7) Uani 1 1 d . B .
P3 P 0.87383(9) -0.20139(10) 0.83458(10) 0.0659(4) Uani 1 1 d . . .
F11 F 0.8651(8) -0.1984(17) 0.9376(8) 0.124(6) Uani 0.543(17) 1 d P A 1
F12 F 0.843(2) -0.1087(9) 0.8178(18) 0.310(15) Uani 0.543(17) 1 d P A 1
F13 F 0.7720(8) -0.2044(14) 0.7861(15) 0.132(7) Uani 0.543(17) 1 d P A 1
F14 F 0.8774(10) -0.2054(18) 0.7287(9) 0.159(9) Uani 0.543(17) 1 d P A 1
F15 F 0.9748(8) -0.2035(15) 0.8826(15) 0.149(8) Uani 0.543(17) 1 d P A 1
F16 F 0.903(2) -0.2972(10) 0.8516(17) 0.262(12) Uani 0.543(17) 1 d P A 1
F17 F 0.7891(13) -0.252(2) 0.7910(15) 0.153(9) Uani 0.457(17) 1 d P A 2
F18 F 0.8831(8) -0.282(2) 0.9051(18) 0.169(10) Uani 0.457(17) 1 d P A 2
F19 F 0.8883(12) -0.2586(13) 0.7570(13) 0.126(7) Uani 0.457(17) 1 d P A 2
F20 F 0.8631(11) -0.1301(19) 0.9069(15) 0.163(8) Uani 0.457(17) 1 d P A 2
F21 F 0.9638(12) -0.156(2) 0.8795(17) 0.161(9) Uani 0.457(17) 1 d P A 2
F22 F 0.8713(7) -0.1106(10) 0.7693(12) 0.115(6) Uani 0.457(17) 1 d P A 2
C1 C 0.5424(2) 0.2552(3) 0.5917(3) 0.0397(9) Uani 1 1 d . . .
C2 C 0.6061(3) 0.3224(3) 0.6184(3) 0.0460(10) Uani 1 1 d . B .
C3 C 0.6898(2) 0.3099(3) 0.6901(3) 0.0419(9) Uani 1 1 d . . .
C4 C 0.7100(2) 0.2213(2) 0.7364(3) 0.0354(8) Uani 1 1 d . B .
C5 C 0.6476(2) 0.1541(2) 0.7090(3) 0.0400(9) Uani 1 1 d . . .
C6 C 0.5621(2) 0.1678(3) 0.6393(3) 0.0397(9) Uani 1 1 d . B .
C7 C 0.7454(4) 0.2597(5) 0.9604(4) 0.0894(18) Uani 1 1 d . B .
H7A H 0.7575 0.3223 0.9467 0.134 Uiso 1 1 calc R . .
H7B H 0.7486 0.2557 1.0261 0.134 Uiso 1 1 calc R . .
H7C H 0.6877 0.2423 0.9169 0.134 Uiso 1 1 calc R . .
C8 C 0.8129(3) 0.1938(3) 0.9465(3) 0.0559(11) Uani 1 1 d . . .
H8 H 0.8697 0.2118 0.9955 0.067 Uiso 1 1 calc R B .
C9 C 0.7985(5) 0.0940(4) 0.9681(4) 0.105(2) Uani 1 1 d . B .
H9A H 0.8429 0.0555 0.9598 0.158 Uiso 1 1 calc R . .
H9B H 0.7418 0.0739 0.9246 0.158 Uiso 1 1 calc R . .
H9C H 0.8018 0.0891 1.0338 0.158 Uiso 1 1 calc R . .
C10 C 0.8775(3) 0.1305(4) 0.6954(4) 0.0743(15) Uani 1 1 d . B .
H10A H 0.8184 0.135 0.6493 0.112 Uiso 1 1 calc R . .
H10B H 0.9056 0.0775 0.6801 0.112 Uiso 1 1 calc R . .
H10C H 0.909 0.186 0.6927 0.112 Uiso 1 1 calc R . .
C11 C 0.8768(3) 0.1193(3) 0.7970(3) 0.0505(11) Uani 1 1 d . . .
H11 H 0.8446 0.0622 0.7982 0.061 Uiso 1 1 calc R B .
C12 C 0.9704(3) 0.1096(4) 0.8734(4) 0.0837(18) Uani 1 1 d . B .
H12A H 0.9679 0.1015 0.9365 0.126 Uiso 1 1 calc R . .
H12B H 1.0034 0.1647 0.8732 0.126 Uiso 1 1 calc R . .
H12C H 0.9984 0.0565 0.8582 0.126 Uiso 1 1 calc R . .
C13 C 0.4939(4) 0.1704(5) 0.3752(4) 0.095(2) Uani 1 1 d . . .
H13A H 0.4682 0.1158 0.391 0.142 Uiso 1 1 calc R . .
H13B H 0.5532 0.1769 0.4204 0.142 Uiso 1 1 calc R . .
H13C H 0.4934 0.1646 0.3107 0.142 Uiso 1 1 calc R . .
C14 C 0.4407(3) 0.2565(4) 0.3810(3) 0.0668(14) Uani 1 1 d . . .
H14 H 0.3813 0.248 0.3325 0.08 Uiso 1 1 calc R . .
C15 C 0.4770(4) 0.3448(5) 0.3538(4) 0.103(2) Uani 1 1 d . . .
H15A H 0.442 0.397 0.3576 0.155 Uiso 1 1 calc R . .
H15B H 0.4755 0.3393 0.2888 0.155 Uiso 1 1 calc R . .
H15C H 0.5364 0.3539 0.3978 0.155 Uiso 1 1 calc R . .
C16 C 0.3823(4) 0.3839(4) 0.6110(4) 0.094(2) Uani 1 1 d . . .
H16A H 0.4411 0.3785 0.6577 0.141 Uiso 1 1 calc R . .
H16B H 0.3463 0.3369 0.6233 0.141 Uiso 1 1 calc R . .
H16C H 0.3595 0.4443 0.6162 0.141 Uiso 1 1 calc R . .
C17 C 0.3822(3) 0.3712(3) 0.5105(3) 0.0558(11) Uani 1 1 d . . .
H17 H 0.419 0.4202 0.4998 0.067 Uiso 1 1 calc R . .
C18 C 0.2905(3) 0.3807(4) 0.4315(4) 0.0820(17) Uani 1 1 d . . .
H18A H 0.2941 0.3732 0.3689 0.123 Uiso 1 1 calc R . .
H18B H 0.2672 0.4411 0.4356 0.123 Uiso 1 1 calc R . .
H18C H 0.2528 0.3337 0.4405 0.123 Uiso 1 1 calc R . .
C19 C 0.2553(4) 0.1316(5) 0.4820(9) 0.133(4) Uani 1 1 d . . .
H19 H 0.226 0.187 0.4579 0.159 Uiso 1 1 calc R . .
C20 C 0.2834(4) 0.0660(5) 0.4284(5) 0.111(3) Uani 1 1 d . . .
H20 H 0.2736 0.0693 0.3626 0.133 Uiso 1 1 calc R . .
C21 C 0.3269(4) -0.0016(4) 0.4899(5) 0.0869(18) Uani 1 1 d . . .
H21 H 0.3525 -0.0534 0.4738 0.104 Uiso 1 1 calc R . .
C22 C 0.3274(4) 0.0187(4) 0.5824(6) 0.0890(19) Uani 1 1 d . . .
H22 H 0.3555 -0.0161 0.6382 0.107 Uiso 1 1 calc R . .
C23 C 0.2791(5) 0.0989(6) 0.5772(8) 0.125(3) Uani 1 1 d . . .
H23 H 0.2654 0.1256 0.6268 0.151 Uiso 1 1 calc R . .
C24 C 0.9107(10) 0.4931(9) 0.8171(14) 0.073(4) Uani 0.64(2) 1 d PDU B 1
H24 H 0.8828 0.5424 0.7768 0.087 Uiso 0.64(2) 1 calc PR B 1
C25 C 0.9658(11) 0.4280(11) 0.7980(11) 0.077(4) Uani 0.64(2) 1 d PDU B 1
H25 H 0.9819 0.4265 0.7443 0.092 Uiso 0.64(2) 1 calc PR B 1
C26 C 0.9916(9) 0.3654(10) 0.8762(14) 0.075(4) Uani 0.64(2) 1 d PDU B 1
H26 H 1.0284 0.3145 0.8832 0.09 Uiso 0.64(2) 1 calc PR B 1
C27 C 0.9525(13) 0.3921(13) 0.9434(11) 0.072(4) Uani 0.64(2) 1 d PDU B 1
H27 H 0.9582 0.3616 1.0007 0.087 Uiso 0.64(2) 1 calc PR B 1
C28 C 0.9043(9) 0.4721(11) 0.9070(14) 0.066(4) Uani 0.64(2) 1 d PDU B 1
H28 H 0.8732 0.5061 0.9368 0.079 Uiso 0.64(2) 1 calc PR B 1
C29 C 0.8887(15) 0.4989(15) 0.856(2) 0.063(6) Uani 0.36(2) 1 d PDU B 2
H29 H 0.849 0.5478 0.8447 0.075 Uiso 0.36(2) 1 calc PR B 2
C30 C 0.933(2) 0.470(2) 0.7956(18) 0.073(7) Uani 0.36(2) 1 d PDU B 2
H30 H 0.9284 0.4994 0.7382 0.087 Uiso 0.36(2) 1 calc PR B 2
C31 C 0.9833(19) 0.391(3) 0.835(2) 0.083(7) Uani 0.36(2) 1 d PDU B 2
H31 H 1.0182 0.3584 0.8095 0.099 Uiso 0.36(2) 1 calc PR B 2
C32 C 0.971(2) 0.372(2) 0.922(2) 0.079(7) Uani 0.36(2) 1 d PDU B 2
H32 H 0.9948 0.3218 0.9634 0.094 Uiso 0.36(2) 1 calc PR B 2
C33 C 0.916(2) 0.441(2) 0.9372(18) 0.069(6) Uani 0.36(2) 1 d PDU B 2
H33 H 0.8999 0.4459 0.9911 0.083 Uiso 0.36(2) 1 calc PR B 2

loop_
_atom_site_aniso_label
_atom_site_aniso_U_11
_atom_site_aniso_U_22
_atom_site_aniso_U_33
_atom_site_aniso_U_23
_atom_site_aniso_U_13
_atom_site_aniso_U_12
Ni1 0.0322(3) 0.0429(3) 0.0670(4) -0.0061(3) 0.0051(3) -0.0046(2)
Ni2 0.0341(3) 0.0400(3) 0.0591(4) -0.0040(3) 0.0069(2) -0.0084(2)
P1 0.0335(5) 0.0452(6) 0.0421(6) -0.0014(5) 0.0036(5) 0.0019(4)
P2 0.0322(5) 0.0359(5) 0.0402(6) -0.0039(4) 0.0043(4) -0.0020(4)
O1 0.0350(15) 0.0381(14) 0.0668(19) 0.0024(14) 0.0019(14) -0.0055(12)
O2 0.0451(16) 0.0423(16) 0.0667(19) 0.0076(14) 0.0021(14) -0.0136(13)
F1 0.0591(16) 0.0490(15) 0.089(2) 0.0291(14) -0.0085(14) -0.0106(12)
F2 0.0491(14) 0.0381(13) 0.0786(18) 0.0151(12) -0.0021(13) -0.0061(11)
P3 0.0567(8) 0.0635(8) 0.0647(9) 0.0016(7) 0.0079(6) -0.0017(6)
F11 0.095(7) 0.218(17) 0.053(5) -0.020(8) 0.021(4) -0.027(10)
F12 0.67(5) 0.061(7) 0.23(2) 0.042(9) 0.20(3) 0.083(13)
F13 0.041(4) 0.218(19) 0.116(8) 0.022(10) 0.006(4) 0.022(8)
F14 0.118(8) 0.29(2) 0.069(6) 0.022(11) 0.036(5) -0.059(13)
F15 0.057(6) 0.25(2) 0.118(9) 0.041(12) 0.004(6) 0.066(10)
F16 0.48(4) 0.093(9) 0.21(2) 0.028(11) 0.13(2) 0.111(15)
F17 0.109(15) 0.23(2) 0.089(9) -0.038(14) 0.005(11) -0.114(14)
F18 0.110(9) 0.24(2) 0.155(17) 0.140(17) 0.047(9) 0.020(11)
F19 0.160(11) 0.137(12) 0.101(13) -0.052(10) 0.072(11) -0.010(10)
F20 0.175(14) 0.202(18) 0.113(13) -0.043(12) 0.053(10) 0.049(13)
F21 0.108(13) 0.23(2) 0.118(12) -0.025(15) 0.009(12) -0.116(14)
F22 0.095(7) 0.103(9) 0.118(10) 0.051(8) 0.006(6) -0.013(5)
C1 0.033(2) 0.040(2) 0.040(2) -0.0005(18) 0.0066(17) -0.0017(16)
C2 0.045(2) 0.038(2) 0.047(2) 0.0080(19) 0.0078(19) -0.0021(18)
C3 0.038(2) 0.037(2) 0.045(2) 0.0005(18) 0.0095(18) -0.0059(17)
C4 0.0320(19) 0.0334(19) 0.035(2) -0.0022(16) 0.0063(16) -0.0016(15)
C5 0.041(2) 0.032(2) 0.041(2) 0.0021(17) 0.0080(18) 0.0008(16)
C6 0.036(2) 0.037(2) 0.044(2) -0.0041(17) 0.0120(18) -0.0024(16)
C7 0.077(4) 0.136(5) 0.066(4) -0.016(4) 0.038(3) 0.009(4)
C8 0.057(3) 0.063(3) 0.040(2) 0.001(2) 0.010(2) -0.010(2)
C9 0.163(7) 0.082(4) 0.067(4) 0.008(3) 0.039(4) -0.041(4)
C10 0.068(3) 0.084(4) 0.073(3) -0.021(3) 0.029(3) 0.012(3)
C11 0.041(2) 0.045(2) 0.056(3) -0.010(2) 0.007(2) 0.0063(18)
C12 0.056(3) 0.087(4) 0.078(4) -0.021(3) -0.010(3) 0.027(3)
C13 0.089(4) 0.135(5) 0.060(3) -0.024(4) 0.027(3) 0.021(4)
C14 0.048(3) 0.100(4) 0.042(3) -0.001(3) 0.006(2) 0.009(3)
C15 0.108(5) 0.139(6) 0.076(4) 0.033(4) 0.050(4) 0.014(4)
C16 0.113(5) 0.088(4) 0.076(4) -0.011(3) 0.029(4) 0.040(4)
C17 0.050(3) 0.047(2) 0.062(3) -0.002(2) 0.010(2) 0.008(2)
C18 0.059(3) 0.071(3) 0.093(4) -0.001(3) 0.001(3) 0.027(3)
C19 0.024(3) 0.067(4) 0.256(11) 0.000(6) -0.008(5) -0.011(3)
C20 0.077(4) 0.085(5) 0.113(5) 0.002(4) -0.031(4) -0.033(4)
C21 0.070(4) 0.052(3) 0.110(5) -0.018(3) 0.000(4) -0.015(3)
C22 0.056(3) 0.080(4) 0.121(6) 0.010(4) 0.021(4) -0.029(3)
C23 0.068(5) 0.130(7) 0.205(10) -0.056(7) 0.082(6) -0.043(5)
C24 0.055(9) 0.041(6) 0.115(10) -0.004(7) 0.023(7) -0.021(4)
C25 0.049(8) 0.056(9) 0.133(9) 0.005(6) 0.042(7) -0.019(6)
C26 0.032(5) 0.057(6) 0.120(12) -0.003(6) 0.010(7) -0.008(4)
C27 0.048(9) 0.058(8) 0.083(7) -0.011(6) -0.007(5) -0.009(5)
C28 0.050(5) 0.041(9) 0.080(10) -0.022(7) -0.005(8) -0.011(5)
C29 0.052(11) 0.051(9) 0.090(15) -0.002(9) 0.031(10) -0.020(6)
C30 0.066(15) 0.065(16) 0.098(10) -0.001(10) 0.043(9) -0.023(10)
C31 0.035(9) 0.089(17) 0.116(17) -0.012(12) 0.019(12) -0.006(11)
C32 0.040(14) 0.067(13) 0.097(15) -0.001(12) -0.011(10) -0.019(8)
C33 0.075(14) 0.059(17) 0.061(10) -0.013(9) 0.010(10) -0.023(11)

loop_
_atom_type_symbol
_atom_type_description
_atom_type_scat_dispersion_real
_atom_type_scat_dispersion_imag
_atom_type_scat_source
C C 0.0033 0.0016 'International Tables Vol C Tables 4.2.6.8 and 6.1.1.4'
H H 0 0 'International Tables Vol C Tables 4.2.6.8 and 6.1.1.4'
O O 0.0106 0.006 'International Tables Vol C Tables 4.2.6.8 and 6.1.1.4'
F F 0.0171 0.0103 'International Tables Vol C Tables 4.2.6.8 and 6.1.1.4'
P P 0.1023 0.0942 'International Tables Vol C Tables 4.2.6.8 and 6.1.1.4'
Ni Ni 0.3393 1.1124 'International Tables Vol C Tables 4.2.6.8 and 6.1.1.4'

loop_
_geom_angle_atom_site_label_1
_geom_angle_atom_site_label_2
_geom_angle_atom_site_label_3
_geom_angle
_geom_angle_site_symmetry_1
_geom_angle_site_symmetry_3
O1 Ni1 C19 162.1(3) . .
O1 Ni1 C22 98.01(19) . .
C19 Ni1 C22 65.1(3) . .
O1 Ni1 C20 139.5(2) . .
C19 Ni1 C20 40.0(3) . .
C22 Ni1 C20 64.2(3) . .
O1 Ni1 C23 123.3(3) . .
C19 Ni1 C23 39.4(3) . .
C22 Ni1 C23 38.4(3) . .
C20 Ni1 C23 65.6(3) . .
O1 Ni1 C21 106.48(18) . .
C19 Ni1 C21 64.5(3) . .
C22 Ni1 C21 38.7(2) . .
C20 Ni1 C21 36.9(2) . .
C23 Ni1 C21 64.6(3) . .
O1 Ni1 P1 90.05(9) . .
C19 Ni1 P1 105.9(2) . .
C22 Ni1 P1 168.5(2) . .
C20 Ni1 P1 114.1(2) . .
C23 Ni1 P1 130.1(3) . .
C21 Ni1 P1 145.6(2) . .
O2 Ni2 C32 166.3(9) . .
O2 Ni2 C31 137.4(11) . .
C32 Ni2 C31 40.6(7) . .
O2 Ni2 C27 152.5(5) . .
C32 Ni2 C27 16.3(9) . .
C31 Ni2 C27 53.2(9) . .
O2 Ni2 C26 156.2(5) . .
C32 Ni2 C26 24.7(9) . .
C31 Ni2 C26 18.9(8) . .
C27 Ni2 C26 39.9(4) . .
O2 Ni2 C30 104.9(9) . .
C32 Ni2 C30 66.1(12) . .
C31 Ni2 C30 39.3(6) . .
C27 Ni2 C30 69.1(8) . .
C26 Ni2 C30 55.1(8) . .
O2 Ni2 C24 100.6(4) . .
C32 Ni2 C24 67.6(8) . .
C31 Ni2 C24 52.3(8) . .
C27 Ni2 C24 65.2(6) . .
C26 Ni2 C24 64.4(5) . .
C30 Ni2 C24 17.7(5) . .
O2 Ni2 C28 115.9(4) . .
C32 Ni2 C28 50.6(9) . .
C31 Ni2 C28 66.2(8) . .
C27 Ni2 C28 38.5(4) . .
C26 Ni2 C28 64.9(6) . .
C30 Ni2 C28 52.7(6) . .
C24 Ni2 C28 38.9(4) . .
O2 Ni2 C33 127.8(10) . .
C32 Ni2 C33 39.8(7) . .
C31 Ni2 C33 66.7(11) . .
C27 Ni2 C33 24.8(7) . .
C26 Ni2 C33 59.6(8) . .
C30 Ni2 C33 64.6(10) . .
C24 Ni2 C33 53.5(6) . .
C28 Ni2 C33 16.7(6) . .
O2 Ni2 C29 100.3(7) . .
C32 Ni2 C29 66.1(10) . .
C31 Ni2 C29 66.5(10) . .
C27 Ni2 C29 57.5(6) . .
C26 Ni2 C29 72.6(6) . .
C30 Ni2 C29 38.9(5) . .
C24 Ni2 C29 21.7(4) . .
C28 Ni2 C29 21.6(5) . .
C33 Ni2 C29 38.2(5) . .
O2 Ni2 C25 118.2(5) . .
C32 Ni2 C25 57.1(8) . .
C31 Ni2 C25 20.2(8) . .
C27 Ni2 C25 66.2(7) . .
C26 Ni2 C25 38.7(4) . .
C30 Ni2 C25 22.0(6) . .
C24 Ni2 C25 38.5(3) . .
C28 Ni2 C25 65.2(6) . .
C33 Ni2 C25 71.8(7) . .
C29 Ni2 C25 57.5(5) . .
O2 Ni2 P2 90.56(9) . .
C32 Ni2 P2 101.2(8) . .
C31 Ni2 P2 119.3(10) . .
C27 Ni2 P2 104.0(5) . .
C26 Ni2 P2 105.5(4) . .
C30 Ni2 P2 157.8(10) . .
C24 Ni2 P2 168.8(4) . .
C28 Ni2 P2 133.8(6) . .
C33 Ni2 P2 118.0(8) . .
C29 Ni2 P2 154.2(9) . .
C25 Ni2 P2 135.8(5) . .
C1 P1 C14 107.1(2) . .
C1 P1 C17 108.02(19) . .
C14 P1 C17 107.0(2) . .
C1 P1 Ni1 96.25(13) . .
C14 P1 Ni1 114.02(18) . .
C17 P1 Ni1 122.84(16) . .
C4 P2 C11 107.36(17) . .
C4 P2 C8 108.31(19) . .
C11 P2 C8 108.9(2) . .
C4 P2 Ni2 96.21(12) . .
C11 P2 Ni2 120.87(16) . .
C8 P2 Ni2 113.65(15) . .
C6 O1 Ni1 118.7(2) . .
C3 O2 Ni2 119.6(2) . .
F12 P3 F16 178.3(16) . .
F12 P3 F17 99.6(18) . .
F16 P3 F17 78.8(17) . .
F12 P3 F19 122.0(10) . .
F16 P3 F19 58.5(9) . .
F17 P3 F19 77.9(13) . .
F12 P3 F18 140.3(13) . .
F16 P3 F18 38.8(9) . .
F17 P3 F18 76.5(12) . .
F19 P3 F18 96.3(13) . .
F12 P3 F21 84.1(17) . .
F16 P3 F21 97.5(15) . .
F17 P3 F21 176.2(14) . .
F19 P3 F21 99.5(13) . .
F18 P3 F21 101.1(13) . .
F12 P3 F20 50.9(9) . .
F16 P3 F20 128.8(10) . .
F17 P3 F20 107.1(15) . .
F19 P3 F20 171.4(12) . .
F18 P3 F20 91.8(10) . .
F21 P3 F20 75.8(14) . .
F12 P3 F15 110.7(16) . .
F16 P3 F15 70.9(13) . .
F17 P3 F15 149.6(12) . .
F19 P3 F15 83.8(11) . .
F18 P3 F15 81.6(9) . .
F21 P3 F15 26.7(11) . .
F20 P3 F15 94.3(11) . .
F12 P3 F13 72.0(16) . .
F16 P3 F13 106.4(14) . .
F17 P3 F13 27.7(13) . .
F19 P3 F13 94.6(10) . .
F18 P3 F13 96.4(10) . .
F21 P3 F13 156.0(12) . .
F20 P3 F13 87.5(10) . .
F15 P3 F13 177.3(10) . .
F12 P3 F11 89.3(10) . .
F16 P3 F11 90.1(8) . .
F17 P3 F11 91.4(10) . .
F19 P3 F11 148.1(10) . .
F18 P3 F11 51.8(8) . .
F21 P3 F11 89.4(10) . .
F20 P3 F11 40.2(7) . .
F15 P3 F11 91.4(9) . .
F13 P3 F11 88.7(9) . .
F12 P3 F14 90.2(10) . .
F16 P3 F14 90.4(10) . .
F17 P3 F14 85.8(11) . .
F19 P3 F14 32.0(7) . .
F18 P3 F14 128.2(14) . .
F21 P3 F14 93.4(11) . .
F20 P3 F14 140.1(12) . .
F15 P3 F14 91.4(10) . .
F13 P3 F14 88.4(10) . .
F11 P3 F14 177.1(7) . .
F12 P3 F22 37.6(10) . .
F16 P3 F22 143.6(12) . .
F17 P3 F22 108.9(12) . .
F19 P3 F22 87.6(8) . .
F18 P3 F22 174.0(11) . .
F21 P3 F22 73.6(11) . .
F20 P3 F22 84.1(11) . .
F15 P3 F22 94.3(9) . .
F13 P3 F22 87.9(9) . .
F11 P3 F22 124.3(10) . .
F14 P3 F22 56.0(7) . .
P3 F12 F13 57.8(8) . .
P3 F13 F12 50.2(10) . .
P3 F15 F16 52.0(8) . .
P3 F16 F15 57.1(8) . .
C2 C1 C6 118.2(3) . .
C2 C1 P1 129.9(3) . .
C6 C1 P1 111.9(3) . .
F1 C2 C1 119.8(3) . .
F1 C2 C3 116.4(3) . .
C1 C2 C3 123.8(4) . .
O2 C3 C2 120.9(3) . .
O2 C3 C4 121.2(3) . .
C2 C3 C4 117.9(3) . .
C5 C4 C3 118.5(3) . .
C5 C4 P2 129.1(3) . .
C3 C4 P2 112.3(3) . .
F2 C5 C4 120.1(3) . .
F2 C5 C6 116.2(3) . .
C4 C5 C6 123.6(3) . .
O1 C6 C5 120.4(3) . .
O1 C6 C1 121.7(3) . .
C5 C6 C1 117.9(3) . .
C8 C7 H7A 109.5 . .
C8 C7 H7B 109.5 . .
H7A C7 H7B 109.5 . .
C8 C7 H7C 109.5 . .
H7A C7 H7C 109.5 . .
H7B C7 H7C 109.5 . .
C9 C8 C7 112.4(5) . .
C9 C8 P2 116.5(4) . .
C7 C8 P2 109.2(3) . .
C9 C8 H8 106 . .
C7 C8 H8 106 . .
P2 C8 H8 106 . .
C8 C9 H9A 109.5 . .
C8 C9 H9B 109.5 . .
H9A C9 H9B 109.5 . .
C8 C9 H9C 109.5 . .
H9A C9 H9C 109.5 . .
H9B C9 H9C 109.5 . .
C11 C10 H10A 109.5 . .
C11 C10 H10B 109.5 . .
H10A C10 H10B 109.5 . .
C11 C10 H10C 109.5 . .
H10A C10 H10C 109.5 . .
H10B C10 H10C 109.5 . .
C10 C11 C12 111.3(4) . .
C10 C11 P2 111.1(3) . .
C12 C11 P2 110.2(3) . .
C10 C11 H11 108 . .
C12 C11 H11 108 . .
P2 C11 H11 108 . .
C11 C12 H12A 109.5 . .
C11 C12 H12B 109.5 . .
H12A C12 H12B 109.5 . .
C11 C12 H12C 109.5 . .
H12A C12 H12C 109.5 . .
H12B C12 H12C 109.5 . .
C14 C13 H13A 109.5 . .
C14 C13 H13B 109.5 . .
H13A C13 H13B 109.5 . .
C14 C13 H13C 109.5 . .
H13A C13 H13C 109.5 . .
H13B C13 H13C 109.5 . .
C15 C14 C13 111.7(4) . .
C15 C14 P1 115.2(4) . .
C13 C14 P1 108.8(4) . .
C15 C14 H14 106.9 . .
C13 C14 H14 106.9 . .
P1 C14 H14 106.9 . .
C14 C15 H15A 109.5 . .
C14 C15 H15B 109.5 . .
H15A C15 H15B 109.5 . .
C14 C15 H15C 109.5 . .
H15A C15 H15C 109.5 . .
H15B C15 H15C 109.5 . .
C17 C16 H16A 109.5 . .
C17 C16 H16B 109.5 . .
H16A C16 H16B 109.5 . .
C17 C16 H16C 109.5 . .
H16A C16 H16C 109.5 . .
H16B C16 H16C 109.5 . .
C16 C17 C18 112.7(4) . .
C16 C17 P1 110.5(3) . .
C18 C17 P1 110.5(3) . .
C16 C17 H17 107.6 . .
C18 C17 H17 107.6 . .
P1 C17 H17 107.6 . .
C17 C18 H18A 109.5 . .
C17 C18 H18B 109.5 . .
H18A C18 H18B 109.5 . .
C17 C18 H18C 109.5 . .
H18A C18 H18C 109.5 . .
H18B C18 H18C 109.5 . .
C23 C19 C20 108.5(7) . .
C23 C19 Ni1 73.3(4) . .
C20 C19 Ni1 72.6(3) . .
C23 C19 H19 125.7 . .
C20 C19 H19 125.7 . .
Ni1 C19 H19 120.1 . .
C21 C20 C19 107.5(7) . .
C21 C20 Ni1 72.6(3) . .
C19 C20 Ni1 67.4(3) . .
C21 C20 H20 126.2 . .
C19 C20 H20 126.2 . .
Ni1 C20 H20 125.3 . .
C20 C21 C22 108.9(6) . .
C20 C21 Ni1 70.5(3) . .
C22 C21 Ni1 69.2(3) . .
C20 C21 H21 125.6 . .
C22 C21 H21 125.6 . .
Ni1 C21 H21 126.3 . .
C23 C22 C21 109.0(7) . .
C23 C22 Ni1 71.6(4) . .
C21 C22 Ni1 72.1(3) . .
C23 C22 H22 125.5 . .
C21 C22 H22 125.5 . .
Ni1 C22 H22 122.5 . .
C22 C23 C19 105.9(7) . .
C22 C23 Ni1 70.0(3) . .
C19 C23 Ni1 67.3(4) . .
C22 C23 H23 127.1 . .
C19 C23 H23 127.1 . .
Ni1 C23 H23 127.1 . .
C25 C24 C28 109.3(9) . .
C25 C24 Ni2 71.6(7) . .
C28 C24 Ni2 70.6(7) . .
C25 C24 H24 125.3 . .
C28 C24 H24 125.3 . .
Ni2 C24 H24 124.1 . .
C26 C25 C24 106.1(9) . .
C26 C25 Ni2 68.7(8) . .
C24 C25 Ni2 70.0(7) . .
C26 C25 H25 126.9 . .
C24 C25 H25 126.9 . .
Ni2 C25 H25 125.9 . .
C25 C26 C27 109.3(9) . .
C25 C26 Ni2 72.6(7) . .
C27 C26 Ni2 69.8(9) . .
C25 C26 H26 125.3 . .
C27 C26 H26 125.3 . .
Ni2 C26 H26 123.9 . .
C28 C27 C26 107.0(9) . .
C28 C27 Ni2 72.2(8) . .
C26 C27 Ni2 70.3(9) . .
C28 C27 H27 126.5 . .
C26 C27 H27 126.5 . .
Ni2 C27 H27 122.7 . .
C27 C28 C24 108.2(8) . .
C27 C28 Ni2 69.3(8) . .
C24 C28 Ni2 70.5(7) . .
C27 C28 H28 125.9 . .
C24 C28 H28 125.9 . .
Ni2 C28 H28 125.8 . .
C33 C29 C30 107.7(12) . .
C33 C29 Ni2 70.8(15) . .
C30 C29 Ni2 69.7(16) . .
C33 C29 H29 126.2 . .
C30 C29 H29 126.2 . .
Ni2 C29 H29 124.9 . .
C31 C30 C29 109.4(12) . .
C31 C30 Ni2 68.3(16) . .
C29 C30 Ni2 71.4(15) . .
C31 C30 H30 125.3 . .
C29 C30 H30 125.3 . .
Ni2 C30 H30 126.6 . .
C30 C31 C32 106.1(12) . .
C30 C31 Ni2 72.4(16) . .
C32 C31 Ni2 68.3(17) . .
C30 C31 H31 126.9 . .
C32 C31 H31 126.9 . .
Ni2 C31 H31 124.1 . .
C33 C32 C31 109.0(12) . .
C33 C32 Ni2 74.3(16) . .
C31 C32 Ni2 71.1(17) . .
C33 C32 H32 125.5 . .
C31 C32 H32 125.5 . .
Ni2 C32 H32 120.7 . .
C29 C33 C32 107.5(12) . .
C29 C33 Ni2 71.0(15) . .
C32 C33 Ni2 65.9(16) . .
C29 C33 H33 126.2 . .
C32 C33 H33 126.2 . .
Ni2 C33 H33 128.4 . .

loop_
_geom_bond_atom_site_label_1
_geom_bond_atom_site_label_2
_geom_bond_distance
_geom_bond_site_symmetry_2
Ni1 O1 1.860(3) .
Ni1 C19 2.036(5) .
Ni1 C22 2.094(5) .
Ni1 C20 2.105(5) .
Ni1 C23 2.114(6) .
Ni1 C21 2.131(5) .
Ni1 P1 2.1512(13) .
Ni2 O2 1.834(3) .
Ni2 C32 2.02(3) .
Ni2 C31 2.06(3) .
Ni2 C27 2.085(18) .
Ni2 C26 2.092(15) .
Ni2 C30 2.11(3) .
Ni2 C24 2.121(14) .
Ni2 C28 2.122(12) .
Ni2 C33 2.13(3) .
Ni2 C29 2.13(2) .
Ni2 C25 2.142(11) .
Ni2 P2 2.1631(12) .
P1 C1 1.828(4) .
P1 C14 1.837(5) .
P1 C17 1.839(4) .
P2 C4 1.819(4) .
P2 C11 1.830(4) .
P2 C8 1.842(4) .
O1 C6 1.300(4) .
O2 C3 1.303(4) .
F1 C2 1.356(4) .
F2 C5 1.348(4) .
P3 F12 1.414(13) .
P3 F16 1.448(12) .
P3 F17 1.487(15) .
P3 F19 1.505(12) .
P3 F18 1.526(13) .
P3 F21 1.526(13) .
P3 F20 1.542(14) .
P3 F15 1.544(12) .
P3 F13 1.556(13) .
P3 F11 1.590(10) .
P3 F14 1.597(12) .
P3 F22 1.617(10) .
F12 F13 1.75(3) .
F15 F16 1.74(3) .
C1 C2 1.370(5) .
C1 C6 1.418(5) .
C2 C3 1.402(5) .
C3 C4 1.425(5) .
C4 C5 1.357(5) .
C5 C6 1.414(5) .
C7 C8 1.531(7) .
C7 H7A 0.96 .
C7 H7B 0.96 .
C7 H7C 0.96 .
C8 C9 1.507(7) .
C8 H8 0.98 .
C9 H9A 0.96 .
C9 H9B 0.96 .
C9 H9C 0.96 .
C10 C11 1.523(7) .
C10 H10A 0.96 .
C10 H10B 0.96 .
C10 H10C 0.96 .
C11 C12 1.539(6) .
C11 H11 0.98 .
C12 H12A 0.96 .
C12 H12B 0.96 .
C12 H12C 0.96 .
C13 C14 1.536(7) .
C13 H13A 0.96 .
C13 H13B 0.96 .
C13 H13C 0.96 .
C14 C15 1.521(7) .
C14 H14 0.98 .
C15 H15A 0.96 .
C15 H15B 0.96 .
C15 H15C 0.96 .
C16 C17 1.503(7) .
C16 H16A 0.96 .
C16 H16B 0.96 .
C16 H16C 0.96 .
C17 C18 1.532(6) .
C17 H17 0.98 .
C18 H18A 0.96 .
C18 H18B 0.96 .
C18 H18C 0.96 .
C19 C23 1.400(11) .
C19 C20 1.418(11) .
C19 H19 0.93 .
C20 C21 1.342(8) .
C20 H20 0.93 .
C21 C22 1.401(9) .
C21 H21 0.93 .
C22 C23 1.385(9) .
C22 H22 0.93 .
C23 H23 0.93 .
C24 C25 1.404(14) .
C24 C28 1.411(15) .
C24 H24 0.93 .
C25 C26 1.404(14) .
C25 H25 0.93 .
C26 C27 1.427(15) .
C26 H26 0.93 .
C27 C28 1.386(14) .
C27 H27 0.93 .
C28 H28 0.93 .
C29 C33 1.39(2) .
C29 C30 1.41(2) .
C29 H29 0.93 .
C30 C31 1.40(2) .
C30 H30 0.93 .
C31 C32 1.41(2) .
C31 H31 0.93 .
C32 C33 1.41(2) .
C32 H32 0.93 .
C33 H33 0.93 .
